data_4341357
loop_
_publ_author_name
'Mishra, Shashank'
'Jeanneau, Erwann'
'Ledoux, Gilles'
'Daniele, St\'ephane'

_publ_section_title
;
 Novel barium-organic incorporated iodometalates: do they have template
 properties for constructing rare heterotrimetallic hybrids?
;
_journal_issue 21
_journal_name_full 'Inorganic chemistry'
_journal_page_first 11721
_journal_page_last 11731
_journal_paper_doi 10.1021/ic501963y
_journal_volume 53
_journal_year 2014
_chemical_formula_moiety
;
2(C10 H22 O5), 0.5(Ag2 I10 Pb2), 2(C3 H6 O), Ba
;
_chemical_formula_sum 'C26 H56 Ag Ba I5 O12 Pb'
_chemical_formula_weight 1647.65
_space_group_IT_number 14
_symmetry_cell_setting monoclinic
_symmetry_space_group_name_Hall '-P 2yn'
_symmetry_space_group_name_H-M 'P 1 21/n 1'
_atom_sites_solution_hydrogens difmap
_atom_sites_solution_primary direct
_audit_creation_date 13-11-28
_audit_creation_method CRYSTALS_ver_14.40
_cell_angle_alpha 90
_cell_angle_beta 95.517(4)
_cell_angle_gamma 90
_cell_formula_units_Z 4
_cell_length_a 14.1172(6)
_cell_length_b 21.1779(9)
_cell_length_c 15.9279(7)
_cell_measurement_reflns_used 19520
_cell_measurement_temperature 150
_cell_measurement_theta_max 29.1450
_cell_measurement_theta_min 3.7780
_cell_volume 4739.9(4)
_computing_cell_refinement
;
CrysAlisPro, Agilent Technologies,
Version 1.171.36.28 (release 01-02-2013 CrysAlis171 .NET)
(compiled Feb  1 2013,16:14:44)
;
_computing_data_collection
;
CrysAlisPro, Agilent Technologies,
Version 1.171.36.28 (release 01-02-2013 CrysAlis171 .NET)
(compiled Feb  1 2013,16:14:44)
;
_computing_data_reduction
;
CrysAlisPro, Agilent Technologies,
Version 1.171.36.28 (release 01-02-2013 CrysAlis171 .NET)
(compiled Feb  1 2013,16:14:44)
;
_computing_molecular_graphics 'CAMERON (Watkin et al., 1996)'
_computing_publication_material 'CRYSTALS (Betteridge et al., 2003)'
_computing_structure_refinement 'CRYSTALS (Betteridge et al., 2003)'
_computing_structure_solution 'SIR97 (Altomare et al., 1999)'
_diffrn_ambient_temperature 150
_diffrn_detector_area_resol_mean 10.4678
_diffrn_measured_fraction_theta_full 0.999
_diffrn_measured_fraction_theta_max 0.881
_diffrn_measurement_device_type 'Xcalibur, Atlas, Gemini ultra'
_diffrn_measurement_method \w
_diffrn_radiation_monochromator graphite
_diffrn_radiation_source 'Enhance (Mo) X-ray Source'
_diffrn_radiation_type 'Mo K\a'
_diffrn_radiation_wavelength 0.7107
_diffrn_reflns_av_R_equivalents 0.050
_diffrn_reflns_limit_h_max 19
_diffrn_reflns_limit_h_min -18
_diffrn_reflns_limit_k_max 29
_diffrn_reflns_limit_k_min -26
_diffrn_reflns_limit_l_max 22
_diffrn_reflns_limit_l_min -22
_diffrn_reflns_number 57037
_diffrn_reflns_theta_full 26.651
_diffrn_reflns_theta_max 29.864
_diffrn_reflns_theta_min 2.899
_diffrn_standards_number 0
_exptl_absorpt_coefficient_mu 8.075
_exptl_absorpt_correction_T_max 0.296
_exptl_absorpt_correction_T_min 0.201
_exptl_absorpt_correction_type analytical
_exptl_absorpt_process_details
;
CrysAlisPro, Agilent Technologies,
Version 1.171.36.28 (release 01-02-2013 CrysAlis171 .NET)
(compiled Feb  1 2013,16:14:44)
Analytical numeric absorption correction using a multifaceted crystal
            model based on expressions derived by R.C. Clark & J.S. Reid.
(Clark, R. C. & Reid, J. S. (1995). Acta Cryst. A51, 887-897)
;
_exptl_crystal_colour 'light yellow'
_exptl_crystal_density_diffrn 2.309
_exptl_crystal_density_method 'not measured'
_exptl_crystal_description block
_exptl_crystal_F_000 3032
_exptl_crystal_size_max 0.292
_exptl_crystal_size_mid 0.265
_exptl_crystal_size_min 0.189
_refine_diff_density_max 4.03
_refine_diff_density_min -3.56
_refine_ls_extinction_method None
_refine_ls_goodness_of_fit_ref 0.9804
_refine_ls_hydrogen_treatment constr
_refine_ls_matrix_type full
_refine_ls_number_parameters 415
_refine_ls_number_reflns 12017
_refine_ls_number_restraints 51
_refine_ls_R_factor_all 0.0621
_refine_ls_R_factor_gt 0.0439
_refine_ls_shift/su_max 0.0014429
_refine_ls_shift/su_mean 0.0000568
_refine_ls_structure_factor_coef Fsqd
_refine_ls_weighting_details
;
 Method, part 1, Chebychev polynomial, (Watkin, 1994, Prince, 1982) 
 [weight] = 1.0/[A~0~*T~0~(x)+A~1~*T~1~(x) ... +A~n-1~]*T~n-1~(x)] 
 where A~i~ are the Chebychev coefficients listed below and x= Fcalc/Fmax 
 Method = Robust Weighting (Prince, 1982) 
 W = [weight] * [1-(deltaF/6*sigmaF)^2^]^2^ 
 A~i~ are: 
 785. 0.108E+04 553. 125. 
;
_refine_ls_weighting_scheme calc
_refine_ls_wR_factor_all 0.0788
_refine_ls_wR_factor_gt 0.0659
_refine_ls_wR_factor_ref 0.0788
_reflns_limit_h_max 19
_reflns_limit_h_min -19
_reflns_limit_k_max 29
_reflns_limit_k_min 0
_reflns_limit_l_max 22
_reflns_limit_l_min 0
_reflns_number_gt 9401
_reflns_number_total 12042
_reflns_threshold_expression I>2.0\s(I)
_oxford_diffrn_Wilson_B_factor 2.82
_oxford_diffrn_Wilson_scale 1.31
_oxford_refine_ls_r_factor_ref 0.0621
_oxford_refine_ls_scale 0.8766(9)
_oxford_reflns_number_all 12017
_oxford_reflns_threshold_expression_ref I>-10.0\s(I)
_oxford_structure_analysis_title 'smrb63_01 in P 1 21/n 1'
_cod_data_source_file ic501963y_si_013.cif
_cod_data_source_block global
_cod_depositor_comments 'Adding full bibliography for 4341352--4341362.cif.'
_cod_original_sg_symbol_H-M 'P 21/n '
_cod_original_formula_sum 'C26 H56 Ag1 Ba1 I5 O12 Pb1'
_cod_database_code 4341357

loop_
_symmetry_equiv_pos_as_xyz
x,y,z
-x,-y,-z
x+1/2,-y+1/2,z+1/2
-x+1/2,y+1/2,-z+1/2

loop_
_atom_site_label
_atom_site_type_symbol
_atom_site_fract_x
_atom_site_fract_y
_atom_site_fract_z
_atom_site_U_iso_or_equiv
_atom_site_occupancy
_atom_site_adp_type
_atom_site_refinement_flags_posn
_atom_site_refinement_flags_adp
C1 C 0.7488(11) 0.4246(6) 0.5510(9) 0.0945 1.0000 Uani . .
C2 C 0.7406(8) 0.4307(6) 0.7008(8) 0.0689 1.0000 Uani . .
C3 C 0.6936(9) 0.4038(6) 0.7694(8) 0.0689 1.0000 Uani . .
C4 C 0.6729(8) 0.3108(6) 0.8488(6) 0.0588 1.0000 Uani . .
C5 C 0.7087(9) 0.2427(7) 0.8485(8) 0.0806 1.0000 Uani . .
C6 C 0.7033(8) 0.1510(5) 0.7627(8) 0.0627 1.0000 Uani . .
C7 C 0.6320(9) 0.1121(6) 0.7095(8) 0.0667 1.0000 Uani . .
C8 C 0.5283(8) 0.1133(5) 0.5841(7) 0.0593 1.0000 Uani . .
C9 C 0.5034(9) 0.1498(6) 0.5075(8) 0.0663 1.0000 Uani . .
C10 C 0.3775(9) 0.2162(8) 0.5319(12) 0.1136 1.0000 Uani . .
C11 C 0.4263(8) 0.2349(7) 0.7720(8) 0.0797 1.0000 Uani . .
C12 C 0.3830(6) 0.3342(5) 0.7140(6) 0.0519 1.0000 Uani . .
C13 C 0.4219(7) 0.3901(5) 0.6700(7) 0.0595 1.0000 Uani . .
C14 C 0.4740(11) 0.4156(6) 0.5337(9) 0.0898 1.0000 Uani . .
C15 C 0.4875(11) 0.3836(7) 0.4546(8) 0.0926 1.0000 Uani . .
C16 C 0.5866(8) 0.3088(6) 0.3913(6) 0.0611 1.0000 Uani . .
C17 C 0.6821(10) 0.2781(6) 0.4029(7) 0.0693 1.0000 Uani . .
C18 C 0.7672(9) 0.2021(9) 0.4854(9) 0.1147 1.0000 Uani D .
C19 C 0.8418(9) 0.2230(8) 0.5492(9) 0.0999 1.0000 Uani D .
C20 C 0.8813(7) 0.2728(6) 0.6746(8) 0.0643 1.0000 Uani . .
C21 C 0.9540(9) 0.6007(5) 0.2037(6) 0.1106 1.0000 Uani D U
C22 C 0.9889(9) 0.5347(5) 0.1971(5) 0.0872 1.0000 Uani D U
C23 C 0.8521(9) 0.6135(7) 0.2115(5) 0.1000 1.0000 Uani D U
C24 C 0.9023(13) 0.5921(6) 0.5350(12) 0.1854 1.0000 Uani D U
C25 C 0.8155(14) 0.5961(7) 0.4755(13) 0.1929 1.0000 Uani D U
C26 C 0.9984(13) 0.6216(7) 0.5401(15) 0.1932 1.0000 Uani D U
O1 O 0.7027(6) 0.4028(3) 0.6215(5) 0.0677 1.0000 Uani . .
O2 O 0.6990(5) 0.3378(4) 0.7718(5) 0.0635 1.0000 Uani . .
O3 O 0.6600(5) 0.2113(4) 0.7796(5) 0.0630 1.0000 Uani . .
O4 O 0.6017(5) 0.1456(3) 0.6359(5) 0.0587 1.0000 Uani . .
O5 O 0.4733(6) 0.2119(4) 0.5227(5) 0.0696 1.0000 Uani . .
O6 O 0.4559(4) 0.2871(3) 0.7254(4) 0.0500 1.0000 Uani . .
O7 O 0.4571(5) 0.3686(3) 0.5947(5) 0.0572 1.0000 Uani . .
O8 O 0.5710(6) 0.3424(4) 0.4655(4) 0.0649 1.0000 Uani . .
O9 O 0.6872(5) 0.2402(4) 0.4738(4) 0.0685 1.0000 Uani . .
O10 O 0.8047(4) 0.2478(4) 0.6225(5) 0.0577 1.0000 Uani . .
O11 O 1.0014(9) 0.6489(6) 0.2004(5) 0.1429 1.0000 Uani D U
O12 O 0.8834(12) 0.5595(6) 0.5917(11) 0.1950 1.0000 Uani D U
Pb1 Pb 0.62887(2) 0.427735(16) 0.12817(2) 0.0333 1.0000 Uani . .
I3 I 0.43577(4) 0.42859(3) 0.21950(4) 0.0408 1.0000 Uani . .
Ag1 Ag 0.38695(4) 0.48180(3) 0.06220(4) 0.0391 1.0000 Uani . .
I5 I 0.20799(4) 0.52080(3) -0.00341(4) 0.0412 1.0000 Uani . .
I4 I 0.47213(4) 0.41349(2) -0.06727(3) 0.0341 1.0000 Uani . .
I1 I 0.64489(4) 0.28616(3) 0.12006(5) 0.0559 1.0000 Uani . .
I2 I 0.75646(5) 0.44277(4) 0.29150(5) 0.0656 1.0000 Uani . .
Ba1 Ba 0.61173(3) 0.28171(2) 0.62350(3) 0.0276 1.0000 Uani . .
H11 H 0.7106 0.4137 0.4998 0.1390 1.0000 Uiso R .
H12 H 0.7557 0.4696 0.5548 0.1390 1.0000 Uiso R .
H13 H 0.8102 0.4053 0.5513 0.1389 1.0000 Uiso R .
H21 H 0.7299 0.4758 0.6981 0.0850 1.0000 Uiso R .
H22 H 0.8083 0.4226 0.7098 0.0851 1.0000 Uiso R .
H31 H 0.7251 0.4200 0.8222 0.0830 1.0000 Uiso R .
H32 H 0.6275 0.4166 0.7637 0.0831 1.0000 Uiso R .
H41 H 0.7045 0.3334 0.8968 0.0731 1.0000 Uiso R .
H42 H 0.6045 0.3120 0.8509 0.0730 1.0000 Uiso R .
H51 H 0.6957 0.2217 0.9008 0.0901 1.0000 Uiso R .
H52 H 0.7767 0.2419 0.8431 0.0900 1.0000 Uiso R .
H61 H 0.7225 0.1294 0.8153 0.0740 1.0000 Uiso R .
H62 H 0.7585 0.1581 0.7321 0.0740 1.0000 Uiso R .
H71 H 0.5773 0.1034 0.7408 0.0819 1.0000 Uiso R .
H72 H 0.6612 0.0725 0.6950 0.0821 1.0000 Uiso R .
H81 H 0.4724 0.1091 0.6150 0.0710 1.0000 Uiso R .
H82 H 0.5507 0.0717 0.5697 0.0710 1.0000 Uiso R .
H91 H 0.5593 0.1525 0.4765 0.0780 1.0000 Uiso R .
H92 H 0.4526 0.1278 0.4738 0.0780 1.0000 Uiso R .
H101 H 0.3603 0.2602 0.5343 0.1680 1.0000 Uiso R .
H102 H 0.3640 0.1954 0.5831 0.1681 1.0000 Uiso R .
H103 H 0.3415 0.1967 0.4846 0.1680 1.0000 Uiso R .
H111 H 0.4785 0.2057 0.7824 0.1200 1.0000 Uiso R .
H112 H 0.4072 0.2500 0.8248 0.1201 1.0000 Uiso R .
H113 H 0.3733 0.2141 0.7410 0.1200 1.0000 Uiso R .
H121 H 0.3636 0.3469 0.7685 0.0671 1.0000 Uiso R .
H122 H 0.3284 0.3175 0.6792 0.0669 1.0000 Uiso R .
H131 H 0.3717 0.4209 0.6565 0.0739 1.0000 Uiso R .
H132 H 0.4725 0.4094 0.7062 0.0740 1.0000 Uiso R .
H141 H 0.4195 0.4437 0.5254 0.1050 1.0000 Uiso R .
H142 H 0.5307 0.4399 0.5532 0.1050 1.0000 Uiso R .
H151 H 0.4964 0.4146 0.4111 0.1070 1.0000 Uiso R .
H152 H 0.4315 0.3582 0.4377 0.1071 1.0000 Uiso R .
H161 H 0.5836 0.3374 0.3438 0.0790 1.0000 Uiso R .
H162 H 0.5385 0.2762 0.3811 0.0789 1.0000 Uiso R .
H171 H 0.7304 0.3109 0.4104 0.0791 1.0000 Uiso R .
H172 H 0.6922 0.2528 0.3539 0.0790 1.0000 Uiso R .
H201 H 0.8592 0.2886 0.7260 0.0990 1.0000 Uiso R .
H202 H 0.9097 0.3066 0.6457 0.0990 1.0000 Uiso R .
H203 H 0.9277 0.2402 0.6877 0.0990 1.0000 Uiso R .
H221 H 1.0500 0.5365 0.1755 0.1291 1.0000 Uiso R .
H222 H 0.9954 0.5166 0.2527 0.1291 1.0000 Uiso R .
H223 H 0.9461 0.5096 0.1604 0.1290 1.0000 Uiso R .
H231 H 0.8480 0.6578 0.2235 0.1480 1.0000 Uiso R .
H232 H 0.8287 0.5893 0.2561 0.1481 1.0000 Uiso R .
H233 H 0.8156 0.6039 0.1591 0.1480 1.0000 Uiso R .
H181 H 0.7947 0.1982 0.4319 0.1340 1.0000 Uiso R .
H182 H 0.7470 0.1612 0.5041 0.1342 1.0000 Uiso R .
H191 H 0.8773 0.2560 0.5240 0.1192 1.0000 Uiso R .
H192 H 0.8835 0.1877 0.5654 0.1190 1.0000 Uiso R .
H251 H 0.7676 0.5695 0.4942 0.2281 1.0000 Uiso R .
H252 H 0.7933 0.6385 0.4728 0.2281 1.0000 Uiso R .
H253 H 0.8298 0.5830 0.4211 0.2281 1.0000 Uiso R .
H261 H 1.0358 0.6069 0.5889 0.2304 1.0000 Uiso R .
H262 H 0.9920 0.6662 0.5431 0.2304 1.0000 Uiso R .
H263 H 1.0285 0.6108 0.4913 0.2304 1.0000 Uiso R .

loop_
_atom_site_aniso_label
_atom_site_aniso_U_11
_atom_site_aniso_U_22
_atom_site_aniso_U_33
_atom_site_aniso_U_23
_atom_site_aniso_U_13
_atom_site_aniso_U_12
C1 0.128(12) 0.072(9) 0.088(10) 0.013(8) 0.029(9) -0.046(9)
C2 0.065(7) 0.053(7) 0.089(9) -0.028(6) 0.010(6) -0.017(6)
C3 0.068(7) 0.067(8) 0.071(8) -0.011(6) 0.009(6) 0.012(6)
C4 0.055(6) 0.088(8) 0.032(5) -0.013(5) -0.004(4) 0.023(6)
C5 0.056(7) 0.132(13) 0.054(7) -0.004(8) 0.004(6) 0.024(8)
C6 0.060(7) 0.040(6) 0.089(9) 0.015(6) 0.011(6) 0.021(5)
C7 0.072(8) 0.058(7) 0.073(8) 0.017(6) 0.019(6) 0.013(6)
C8 0.062(7) 0.037(5) 0.082(8) -0.009(5) 0.020(6) -0.010(5)
C9 0.067(7) 0.058(7) 0.078(8) -0.004(6) 0.028(6) -0.019(6)
C10 0.053(8) 0.102(12) 0.179(18) -0.019(12) -0.024(9) -0.012(8)
C11 0.052(7) 0.103(11) 0.088(9) 0.035(8) 0.029(6) 0.008(7)
C12 0.027(4) 0.074(7) 0.055(6) -0.023(5) 0.003(4) 0.014(4)
C13 0.040(5) 0.065(7) 0.073(7) -0.018(6) 0.007(5) 0.010(5)
C14 0.114(11) 0.067(8) 0.086(10) 0.009(7) -0.002(8) 0.051(8)
C15 0.138(13) 0.082(9) 0.055(7) 0.022(7) -0.006(8) 0.062(9)
C16 0.076(8) 0.072(8) 0.036(5) 0.012(5) 0.012(5) -0.004(6)
C17 0.112(10) 0.060(7) 0.041(6) -0.003(5) 0.032(6) -0.009(7)
C18 0.075(9) 0.179(18) 0.091(10) -0.060(11) 0.011(8) 0.059(11)
C19 0.078(9) 0.134(14) 0.086(10) -0.048(10) -0.004(7) 0.055(9)
C20 0.043(6) 0.070(8) 0.079(8) -0.013(6) 0.003(5) -0.005(5)
C21 0.095(7) 0.080(6) 0.157(8) -0.035(7) 0.016(6) -0.015(6)
C22 0.066(7) 0.068(7) 0.128(9) -0.033(7) 0.010(7) -0.010(6)
C23 0.091(8) 0.067(7) 0.145(10) -0.009(7) 0.029(8) 0.012(7)
C24 0.222(13) 0.104(9) 0.236(15) -0.036(9) 0.050(11) -0.089(9)
C25 0.229(16) 0.105(11) 0.247(17) -0.040(11) 0.035(13) -0.077(11)
C26 0.217(15) 0.131(11) 0.236(16) -0.032(12) 0.048(13) -0.085(11)
O1 0.069(5) 0.045(4) 0.091(6) -0.009(4) 0.018(4) -0.019(4)
O2 0.060(5) 0.075(6) 0.055(4) -0.020(4) 0.004(4) 0.005(4)
O3 0.052(4) 0.076(5) 0.061(5) 0.005(4) 0.007(4) 0.014(4)
O4 0.059(4) 0.042(4) 0.077(5) 0.006(4) 0.018(4) -0.008(3)
O5 0.068(5) 0.059(5) 0.084(6) -0.018(4) 0.019(4) -0.019(4)
O6 0.038(3) 0.067(5) 0.047(4) 0.003(3) 0.015(3) 0.009(3)
O7 0.058(4) 0.052(4) 0.064(5) 0.011(4) 0.014(4) 0.024(3)
O8 0.101(6) 0.055(5) 0.039(4) 0.005(3) 0.006(4) 0.022(4)
O9 0.061(5) 0.103(7) 0.043(4) -0.011(4) 0.014(3) 0.027(4)
O10 0.034(3) 0.070(5) 0.068(5) -0.027(4) 0.004(3) 0.009(3)
O11 0.139(8) 0.111(8) 0.178(9) -0.037(8) 0.008(7) -0.026(7)
O12 0.236(13) 0.120(10) 0.237(15) -0.047(10) 0.064(11) -0.085(9)
Pb1 0.02539(14) 0.03787(16) 0.03666(16) 0.01131(14) 0.00312(11) -0.00010(12)
I3 0.0350(3) 0.0497(3) 0.0383(3) 0.0162(3) 0.0068(2) 0.0018(2)
Ag1 0.0322(3) 0.0480(4) 0.0373(3) 0.0059(3) 0.0043(2) 0.0066(3)
I5 0.0237(2) 0.0552(4) 0.0446(3) 0.0062(3) 0.0024(2) 0.0031(2)
I4 0.0339(3) 0.0330(3) 0.0364(3) -0.0030(2) 0.0091(2) -0.0040(2)
I1 0.0396(3) 0.0415(3) 0.0864(5) 0.0134(3) 0.0048(3) 0.0057(3)
I2 0.0614(4) 0.0778(5) 0.0534(4) 0.0208(4) -0.0163(3) -0.0251(4)
Ba1 0.0251(2) 0.0309(2) 0.0273(2) -0.00297(18) 0.00528(16) -0.00001(17)

loop_
_atom_type_symbol
_atom_type_scat_dispersion_real
_atom_type_scat_dispersion_imag
_atom_type_scat_Cromer_Mann_a1
_atom_type_scat_Cromer_Mann_b1
_atom_type_scat_Cromer_Mann_a2
_atom_type_scat_Cromer_Mann_b2
_atom_type_scat_Cromer_Mann_a3
_atom_type_scat_Cromer_Mann_b3
_atom_type_scat_Cromer_Mann_a4
_atom_type_scat_Cromer_Mann_b4
_atom_type_scat_Cromer_Mann_c
_atom_type_scat_source
C 0.0033 0.0016 2.3100 20.8439 1.0200 10.2075 1.5886 0.5687 0.8650 51.6512 0.2156 'International Tables Vol C 4.2.6.8 and 6.1.1.4'
H 0.0000 0.0000 0.4930 10.5109 0.3229 26.1257 0.1402 3.1424 0.0408 57.7998 0.0030 'International Tables Vol C 4.2.6.8 and 6.1.1.4'
O 0.0106 0.0060 3.0485 13.2771 2.2868 5.7011 1.5463 0.3239 0.8670 32.9089 0.2508 'International Tables Vol C 4.2.6.8 and 6.1.1.4'
Ag -0.8971 1.1015 19.2808 0.6446 16.6885 7.4726 4.8045 24.6605 1.0463 99.8156 5.1790 'International Tables Vol C 4.2.6.8 and 6.1.1.4'
I -0.4742 1.8119 20.1472 4.3470 18.9949 0.3814 7.5138 27.7660 2.2735 66.8776 4.0712 'International Tables Vol C 4.2.6.8 and 6.1.1.4'
Ba -0.3244 2.2819 20.3361 3.2160 19.2970 0.2756 10.8880 20.2073 2.6959 167.2020 2.7731 'International Tables Vol C 4.2.6.8 and 6.1.1.4'
Pb -3.3944 10.1111 31.0617 0.6902 13.0637 2.3576 18.4420 8.6180 5.9696 47.2579 13.4118 'International Tables Vol C 4.2.6.8 and 6.1.1.4'

loop_
_geom_angle_atom_site_label_1
_geom_angle_site_symmetry_1
_geom_angle_atom_site_label_2
_geom_angle_atom_site_label_3
_geom_angle
_geom_angle_publ_flag
O1 . C1 H11 109.2 no
O1 . C1 H12 108.9 no
H11 . C1 H12 109.7 no
O1 . C1 H13 109.7 no
H11 . C1 H13 109.6 no
H12 . C1 H13 109.7 no
C3 . C2 O1 109.9(9) yes
C3 . C2 H21 109.9 no
O1 . C2 H21 108.7 no
C3 . C2 H22 109.6 no
O1 . C2 H22 109.4 no
H21 . C2 H22 109.3 no
C2 . C3 O2 112.7(10) yes
C2 . C3 H31 108.0 no
O2 . C3 H31 108.0 no
C2 . C3 H32 109.1 no
O2 . C3 H32 109.3 no
H31 . C3 H32 109.7 no
C5 . C4 O2 105.2(8) yes
C5 . C4 H41 109.8 no
O2 . C4 H41 109.9 no
C5 . C4 H42 110.8 no
O2 . C4 H42 111.0 no
H41 . C4 H42 110.1 no
C4 . C5 O3 108.2(9) yes
C4 . C5 H51 109.7 no
O3 . C5 H51 109.4 no
C4 . C5 H52 110.2 no
O3 . C5 H52 109.6 no
H51 . C5 H52 109.7 no
C7 . C6 O3 108.4(9) yes
C7 . C6 H61 110.2 no
O3 . C6 H61 110.0 no
C7 . C6 H62 109.2 no
O3 . C6 H62 109.3 no
H61 . C6 H62 109.7 no
C6 . C7 O4 109.2(9) yes
C6 . C7 H71 109.7 no
O4 . C7 H71 109.3 no
C6 . C7 H72 109.3 no
O4 . C7 H72 109.8 no
H71 . C7 H72 109.4 no
C9 . C8 O4 109.3(9) yes
C9 . C8 H81 109.2 no
O4 . C8 H81 109.3 no
C9 . C8 H82 109.9 no
O4 . C8 H82 109.6 no
H81 . C8 H82 109.6 no
C8 . C9 O5 113.8(10) yes
C8 . C9 H91 108.2 no
O5 . C9 H91 107.8 no
C8 . C9 H92 108.2 no
O5 . C9 H92 108.9 no
H91 . C9 H92 109.9 no
O5 . C10 H101 108.7 no
O5 . C10 H102 109.6 no
H101 . C10 H102 109.9 no
O5 . C10 H103 109.7 no
H101 . C10 H103 109.3 no
H102 . C10 H103 109.5 no
O6 . C11 H111 109.3 no
O6 . C11 H112 108.6 no
H111 . C11 H112 109.7 no
O6 . C11 H113 110.0 no
H111 . C11 H113 109.8 no
H112 . C11 H113 109.3 no
C13 . C12 O6 108.5(7) yes
C13 . C12 H121 110.1 no
O6 . C12 H121 109.9 no
C13 . C12 H122 109.0 no
O6 . C12 H122 109.9 no
H121 . C12 H122 109.5 no
C12 . C13 O7 108.4(8) yes
C12 . C13 H131 109.8 no
O7 . C13 H131 109.7 no
C12 . C13 H132 109.6 no
O7 . C13 H132 110.1 no
H131 . C13 H132 109.2 no
C15 . C14 O7 107.9(11) yes
C15 . C14 H141 109.5 no
O7 . C14 H141 109.7 no
C15 . C14 H142 110.4 no
O7 . C14 H142 109.7 no
H141 . C14 H142 109.5 no
C14 . C15 O8 110.1(10) yes
C14 . C15 H151 109.8 no
O8 . C15 H151 109.3 no
C14 . C15 H152 109.0 no
O8 . C15 H152 109.1 no
H151 . C15 H152 109.5 no
C17 . C16 O8 109.1(9) yes
C17 . C16 H161 110.0 no
O8 . C16 H161 109.9 no
C17 . C16 H162 108.6 no
O8 . C16 H162 109.5 no
H161 . C16 H162 109.7 no
C16 . C17 O9 109.3(9) yes
C16 . C17 H171 108.5 no
O9 . C17 H171 109.5 no
C16 . C17 H172 110.1 no
O9 . C17 H172 109.7 no
H171 . C17 H172 109.8 no
C19 . C18 O9 116.2(11) yes
C19 . C18 H181 108.3 no
O9 . C18 H181 108.7 no
C19 . C18 H182 105.7 no
O9 . C18 H182 107.5 no
H181 . C18 H182 110.3 no
C18 . C19 O10 112.6(10) yes
C18 . C19 H191 107.3 no
O10 . C19 H191 108.5 no
C18 . C19 H192 109.3 no
O10 . C19 H192 109.2 no
H191 . C19 H192 109.9 no
O10 . C20 H201 109.9 no
O10 . C20 H202 109.3 no
H201 . C20 H202 109.5 no
O10 . C20 H203 109.2 no
H201 . C20 H203 109.6 no
H202 . C20 H203 109.4 no
C22 . C21 C23 120.6(11) yes
C22 . C21 O11 126.3(13) yes
C23 . C21 O11 113.0(12) yes
C21 . C22 H221 107.7 no
C21 . C22 H222 108.2 no
H221 . C22 H222 109.7 no
C21 . C22 H223 111.7 no
H221 . C22 H223 109.7 no
H222 . C22 H223 109.8 no
C21 . C23 H231 105.9 no
C21 . C23 H232 111.8 no
H231 . C23 H232 110.0 no
C21 . C23 H233 109.5 no
H231 . C23 H233 110.0 no
H232 . C23 H233 109.6 no
C25 . C24 C26 134.9(19) yes
C25 . C24 O12 106.8(18) yes
C26 . C24 O12 118.2(20) yes
C24 . C25 H251 109.6 no
C24 . C25 H252 109.4 no
H251 . C25 H252 109.5 no
C24 . C25 H253 109.4 no
H251 . C25 H253 109.5 no
H252 . C25 H253 109.5 no
C24 . C26 H261 109.8 no
C24 . C26 H262 109.3 no
H261 . C26 H262 109.5 no
C24 . C26 H263 109.3 no
H261 . C26 H263 109.5 no
H262 . C26 H263 109.5 no
C2 . O1 C1 113.3(9) yes
C4 . O2 C3 113.9(9) yes
C6 . O3 C5 112.2(9) yes
C8 . O4 C7 112.7(8) yes
C9 . O5 C10 113.3(10) yes
C12 . O6 C11 111.4(8) yes
C14 . O7 C13 116.6(9) yes
C15 . O8 C16 112.8(9) yes
C18 . O9 C17 115.1(11) yes
C19 . O10 C20 107.5(8) yes
I5 2_665 Pb1 I3 157.646(18) yes
I5 2_665 Pb1 I1 103.82(2) yes
I3 . Pb1 I1 95.49(2) yes
I5 2_665 Pb1 I2 95.09(2) yes
I3 . Pb1 I2 94.06(2) yes
I1 . Pb1 I2 95.76(2) yes
Pb1 . I3 Ag1 74.994(19) yes
I4 2_665 Ag1 I3 99.84(3) yes
I4 2_665 Ag1 I5 111.83(3) yes
I3 . Ag1 I5 126.97(3) yes
I4 2_665 Ag1 I4 94.00(2) yes
I3 . Ag1 I4 111.02(3) yes
I5 . Ag1 I4 108.00(3) yes
Pb1 2_665 I5 Ag1 70.588(19) yes
Ag1 2_665 I4 Ag1 86.00(2) yes

loop_
_geom_bond_atom_site_label_1
_geom_bond_atom_site_label_2
_geom_bond_site_symmetry_2
_geom_bond_distance
_geom_bond_publ_flag
C1 O1 . 1.427(13) yes
C1 H11 . 0.961 no
C1 H12 . 0.959 no
C1 H13 . 0.959 no
C2 C3 . 1.448(16) yes
C2 O1 . 1.449(13) yes
C2 H21 . 0.968 no
C2 H22 . 0.969 no
C3 O2 . 1.400(13) yes
C3 H31 . 0.975 no
C3 H32 . 0.968 no
C4 C5 . 1.529(17) yes
C4 O2 . 1.433(12) yes
C4 H41 . 0.973 no
C4 H42 . 0.969 no
C5 O3 . 1.405(14) yes
C5 H51 . 0.976 no
C5 H52 . 0.972 no
C6 C7 . 1.499(16) yes
C6 O3 . 1.451(12) yes
C6 H61 . 0.970 no
C6 H62 . 0.970 no
C7 O4 . 1.402(12) yes
C7 H71 . 0.976 no
C7 H72 . 0.973 no
C8 C9 . 1.459(16) yes
C8 O4 . 1.435(12) yes
C8 H81 . 0.973 no
C8 H82 . 0.971 no
C9 O5 . 1.410(13) yes
C9 H91 . 0.972 no
C9 H92 . 0.972 no
C10 O5 . 1.377(14) yes
C10 H101 . 0.964 no
C10 H102 . 0.962 no
C10 H103 . 0.961 no
C11 O6 . 1.418(13) yes
C11 H111 . 0.964 no
C11 H112 . 0.961 no
C11 H113 . 0.962 no
C12 C13 . 1.506(15) yes
C12 O6 . 1.432(10) yes
C12 H121 . 0.972 no
C12 H122 . 0.972 no
C13 O7 . 1.416(12) yes
C13 H131 . 0.972 no
C13 H132 . 0.965 no
C14 C15 . 1.460(17) yes
C14 O7 . 1.427(14) yes
C14 H141 . 0.973 no
C14 H142 . 0.976 no
C15 O8 . 1.463(13) yes
C15 H151 . 0.971 no
C15 H152 . 0.972 no
C16 C17 . 1.493(16) yes
C16 O8 . 1.415(12) yes
C16 H161 . 0.967 no
C16 H162 . 0.973 no
C17 O9 . 1.382(12) yes
C17 H171 . 0.972 no
C17 H172 . 0.968 no
C18 C19 . 1.459(9) yes
C18 O9 . 1.386(14) yes
C18 H181 . 0.973 no
C18 H182 . 0.968 no
C19 O10 . 1.425(13) yes
C19 H191 . 0.970 no
C19 H192 . 0.970 no
C20 O10 . 1.403(11) yes
C20 H201 . 0.964 no
C20 H202 . 0.959 no
C20 H203 . 0.961 no
C21 C22 . 1.489(9) yes
C21 C23 . 1.480(9) yes
C21 O11 . 1.225(9) yes
C22 H221 . 0.959 no
C22 H222 . 0.961 no
C22 H223 . 0.961 no
C23 H231 . 0.960 no
C23 H232 . 0.960 no
C23 H233 . 0.961 no
C24 C25 . 1.478(9) yes
C24 C26 . 1.489(9) yes
C24 O12 . 1.187(9) yes
C25 H251 . 0.950 no
C25 H252 . 0.950 no
C25 H253 . 0.950 no
C26 H261 . 0.950 no
C26 H262 . 0.950 no
C26 H263 . 0.950 no
Pb1 I5 2_665 3.3646(6) yes
Pb1 I3 . 3.2110(6) yes
Pb1 I1 . 3.0104(8) yes
Pb1 I2 . 3.0352(8) yes
I3 Ag1 . 2.7731(8) yes
Ag1 I4 2_665 2.9749(9) yes
Ag1 I5 . 2.7657(8) yes
Ag1 I4 . 2.8755(8) yes

loop_
_geom_hbond_atom_site_label_D
_geom_hbond_atom_site_label_H
_geom_hbond_atom_site_label_A
_geom_hbond_angle_DHA
_geom_hbond_distance_DH
_geom_hbond_distance_HA
_geom_hbond_distance_DA
_geom_hbond_publ_flag
C1 H11 O8 134.00 0.961 2.503 3.245(18) yes
C9 H91 O9 131.00 0.972 2.593 3.310(18) yes
C11 H111 O3 136.00 0.964 2.569 3.327(18) yes
